data_4329997
loop_
_publ_author_name
'Na Zhao'
'Jinyuan Zhang'
'Ying Yang'
'Hongping Zhu'
'Yan Li'
'Gang Fu'

_publ_section_title
;
 \b-Diketiminate Germylene-Supported Pentafluorophenylcopper(I) and
 -silver(I) Complexes [LGe(Me)(CuC6F5)n]2 (n = 1, 2),
 LGe[C(SiMe3)N2]AgC6F5, and {LGe[C(SiMe3)N2](AgC6F5)2}2 (L =
 HC[C(Me)N-2,6-iPr2C6H3]2): Synthesis and Structural Characterization
;
_journal_name_full 'Inorganic Chemistry'
_journal_page_first 8710
_journal_page_last 8718
_journal_paper_doi 10.1021/ic300216m
_journal_volume 51
_journal_year 2012
_chemical_formula_sum 'C39 H50 Ag F5 Ge N4 Si'
_chemical_formula_weight 878.38
_chemical_name_systematic
; 
 ? 
;
_space_group_IT_number 14
_symmetry_cell_setting monoclinic
_symmetry_space_group_name_Hall '-P 2ybc'
_symmetry_space_group_name_H-M 'P 1 21/c 1'
_atom_sites_solution_hydrogens geom
_atom_sites_solution_primary direct
_atom_sites_solution_secondary difmap
_audit_creation_method SHELXL-97
_cell_angle_alpha 90.00
_cell_angle_beta 102.671(2)
_cell_angle_gamma 90.00
_cell_formula_units_Z 4
_cell_length_a 11.3442(3)
_cell_length_b 17.0271(5)
_cell_length_c 21.5490(5)
_cell_measurement_reflns_used 8590
_cell_measurement_temperature 173(2)
_cell_measurement_theta_max 29.6002
_cell_measurement_theta_min 2.6419
_cell_volume 4061.01(19)
_computing_cell_refinement CrysAlisPro
_computing_data_collection CrysAlisPro
_computing_data_reduction CrysAlisPro
_computing_molecular_graphics 'Bruker SHELXTL'
_computing_publication_material 'Bruker SHELXTL'
_computing_structure_refinement 'SHELXL-97 (Sheldrick, 1997)'
_computing_structure_solution 'SHELXS-97 (Sheldrick, 1990)'
_diffrn_ambient_temperature 173(2)
_diffrn_detector_area_resol_mean 16.1907
_diffrn_measured_fraction_theta_full 0.999
_diffrn_measured_fraction_theta_max 0.999
_diffrn_measurement_device_type 'Xcalibur, Sapphire3, Gemini ultra'
_diffrn_measurement_method '\w scans'
_diffrn_radiation_monochromator graphite
_diffrn_radiation_source 'Enhanced (Mo) x-ray Source'
_diffrn_radiation_type MoK\a
_diffrn_radiation_wavelength 0.71073
_diffrn_reflns_av_R_equivalents 0.0510
_diffrn_reflns_av_sigmaI/netI 0.0776
_diffrn_reflns_limit_h_max 13
_diffrn_reflns_limit_h_min -13
_diffrn_reflns_limit_k_max 21
_diffrn_reflns_limit_k_min -18
_diffrn_reflns_limit_l_max 26
_diffrn_reflns_limit_l_min -26
_diffrn_reflns_number 31073
_diffrn_reflns_theta_full 26.00
_diffrn_reflns_theta_max 26.00
_diffrn_reflns_theta_min 2.65
_exptl_absorpt_coefficient_mu 1.307
_exptl_absorpt_correction_T_max 0.7801
_exptl_absorpt_correction_T_min 0.7620
_exptl_absorpt_correction_type multi-scan
_exptl_absorpt_process_details empirical
_exptl_crystal_colour orange
_exptl_crystal_density_diffrn 1.437
_exptl_crystal_description block
_exptl_crystal_F_000 1800
_exptl_crystal_size_max 0.22
_exptl_crystal_size_mid 0.21
_exptl_crystal_size_min 0.20
_refine_diff_density_max 0.333
_refine_diff_density_min -0.419
_refine_diff_density_rms 0.062
_refine_ls_extinction_method none
_refine_ls_goodness_of_fit_ref 0.795
_refine_ls_hydrogen_treatment 'refined in a riding mode to the carrier atom'
_refine_ls_matrix_type full
_refine_ls_number_parameters 473
_refine_ls_number_reflns 7953
_refine_ls_number_restraints 0
_refine_ls_restrained_S_all 0.795
_refine_ls_R_factor_all 0.0626
_refine_ls_R_factor_gt 0.0316
_refine_ls_shift/su_max 0.001
_refine_ls_shift/su_mean 0.000
_refine_ls_structure_factor_coef Fsqd
_refine_ls_weighting_details 'calc w=1/[\s^2^(Fo^2^)+(0.0220P)^2^+0.0000P] where P=(Fo^2^+2Fc^2^)/3'
_refine_ls_weighting_scheme calc
_refine_ls_wR_factor_gt 0.0519
_refine_ls_wR_factor_ref 0.0552
_reflns_number_gt 5143
_reflns_number_total 7953
_reflns_threshold_expression >2sigma(I)
_cod_data_source_file ic300216m_si_002_3.cif
_cod_data_source_block compound_3
_cod_database_code 4329997

loop_
_symmetry_equiv_pos_as_xyz
'x, y, z'
'-x, y+1/2, -z+1/2'
'-x, -y, -z'
'x, -y-1/2, z-1/2'

loop_
_atom_site_label
_atom_site_type_symbol
_atom_site_fract_x
_atom_site_fract_y
_atom_site_fract_z
_atom_site_U_iso_or_equiv
_atom_site_adp_type
_atom_site_occupancy
_atom_site_symmetry_multiplicity
_atom_site_calc_flag
_atom_site_refinement_flags
Ag1 Ag 0.477030(18) 0.775203(14) 0.235567(10) 0.02797(7) Uani 1 1 d .
Ge1 Ge 0.29977(2) 0.782846(18) 0.147428(13) 0.01688(7) Uani 1 1 d .
Si1 Si 0.15518(7) 0.82830(5) 0.26214(4) 0.0264(2) Uani 1 1 d .
N1 N 0.24239(18) 0.69388(12) 0.09254(10) 0.0189(5) Uani 1 1 d .
N2 N 0.30290(17) 0.85400(12) 0.07724(10) 0.0173(5) Uani 1 1 d .
N3 N 0.0561(2) 0.82551(14) 0.13449(11) 0.0256(6) Uani 1 1 d .
N4 N -0.0313(2) 0.83470(17) 0.09691(13) 0.0410(7) Uani 1 1 d .
F1 F 0.49164(16) 0.82781(13) 0.38136(9) 0.0674(7) Uani 1 1 d .
F2 F 0.67026(19) 0.83488(15) 0.48466(10) 0.0843(8) Uani 1 1 d .
F3 F 0.89534(16) 0.78673(13) 0.48065(9) 0.0735(7) Uani 1 1 d .
F4 F 0.94133(14) 0.73082(12) 0.37114(9) 0.0537(5) Uani 1 1 d .
F5 F 0.76409(14) 0.72342(12) 0.26609(8) 0.0491(5) Uani 1 1 d .
C1 C 0.1623(3) 0.62429(18) -0.00762(14) 0.0425(9) Uani 1 1 d .
H1A H 0.1887 0.5782 0.0191 0.064 Uiso 1 1 calc R
H1B H 0.1968 0.6222 -0.0455 0.064 Uiso 1 1 calc R
H1C H 0.0739 0.6246 -0.0206 0.064 Uiso 1 1 calc R
C2 C 0.2045(2) 0.69803(17) 0.02958(14) 0.0252(7) Uani 1 1 d .
C3 C 0.2043(2) 0.76657(18) -0.00475(13) 0.0292(7) Uani 1 1 d .
H3A H 0.1651 0.7638 -0.0484 0.035 Uiso 1 1 calc R
C4 C 0.2538(2) 0.83877(17) 0.01612(13) 0.0232(7) Uani 1 1 d .
C5 C 0.2548(3) 0.90132(18) -0.03302(13) 0.0340(8) Uani 1 1 d .
H5A H 0.3145 0.9416 -0.0154 0.051 Uiso 1 1 calc R
H5B H 0.1746 0.9254 -0.0451 0.051 Uiso 1 1 calc R
H5C H 0.2761 0.8778 -0.0706 0.051 Uiso 1 1 calc R
C6 C 0.1565(2) 0.81456(15) 0.17672(13) 0.0196(6) Uani 1 1 d .
C7 C 0.2573(3) 0.91046(18) 0.29669(15) 0.0436(9) Uani 1 1 d .
H7A H 0.2193 0.9607 0.2817 0.065 Uiso 1 1 calc R
H7B H 0.3342 0.9055 0.2834 0.065 Uiso 1 1 calc R
H7C H 0.2720 0.9084 0.3432 0.065 Uiso 1 1 calc R
C8 C -0.0028(2) 0.85269(19) 0.26606(15) 0.0401(9) Uani 1 1 d .
H8A H -0.0286 0.9002 0.2411 0.060 Uiso 1 1 calc R
H8B H -0.0070 0.8618 0.3104 0.060 Uiso 1 1 calc R
H8C H -0.0561 0.8090 0.2487 0.060 Uiso 1 1 calc R
C9 C 0.2108(3) 0.73681(18) 0.30679(14) 0.0398(9) Uani 1 1 d .
H9A H 0.1467 0.6971 0.2990 0.060 Uiso 1 1 calc R
H9B H 0.2335 0.7484 0.3524 0.060 Uiso 1 1 calc R
H9C H 0.2813 0.7169 0.2924 0.060 Uiso 1 1 calc R
C11 C 0.2481(2) 0.61941(16) 0.12627(13) 0.0232(7) Uani 1 1 d .
C12 C 0.3607(3) 0.58164(18) 0.14255(15) 0.0322(8) Uani 1 1 d .
C13 C 0.3677(3) 0.5136(2) 0.17846(16) 0.0448(10) Uani 1 1 d .
H13A H 0.4429 0.4869 0.1902 0.054 Uiso 1 1 calc R
C14 C 0.2689(3) 0.4837(2) 0.19757(16) 0.0492(10) Uani 1 1 d .
H14A H 0.2762 0.4375 0.2229 0.059 Uiso 1 1 calc R
C15 C 0.1600(3) 0.52098(18) 0.17976(15) 0.0397(9) Uani 1 1 d .
H15A H 0.0919 0.4997 0.1928 0.048 Uiso 1 1 calc R
C16 C 0.1456(2) 0.58895(17) 0.14333(13) 0.0254(7) Uani 1 1 d .
C21 C 0.3672(2) 0.92595(16) 0.09752(12) 0.0197(6) Uani 1 1 d .
C22 C 0.4944(2) 0.92386(17) 0.10898(13) 0.0242(7) Uani 1 1 d .
C23 C 0.5577(3) 0.99079(19) 0.13454(14) 0.0355(8) Uani 1 1 d .
H23A H 0.6435 0.9909 0.1429 0.043 Uiso 1 1 calc R
C24 C 0.4974(3) 1.05675(19) 0.14784(15) 0.0422(9) Uani 1 1 d .
H24A H 0.5419 1.1013 0.1665 0.051 Uiso 1 1 calc R
C25 C 0.3742(3) 1.05847(18) 0.13437(14) 0.0360(8) Uani 1 1 d .
H25A H 0.3341 1.1048 0.1431 0.043 Uiso 1 1 calc R
C26 C 0.3057(2) 0.99385(17) 0.10816(13) 0.0245(7) Uani 1 1 d .
C30 C 0.6187(3) 0.77662(19) 0.31831(15) 0.0355(8) Uani 1 1 d .
C31 C 0.6039(3) 0.80327(19) 0.37535(17) 0.0429(9) Uani 1 1 d .
C32 C 0.6931(3) 0.8080(2) 0.43014(16) 0.0509(10) Uani 1 1 d .
C33 C 0.8069(3) 0.7837(2) 0.42712(16) 0.0463(9) Uani 1 1 d .
C34 C 0.8296(3) 0.75607(19) 0.37266(16) 0.0384(9) Uani 1 1 d .
C35 C 0.7361(3) 0.75327(17) 0.31907(15) 0.0332(8) Uani 1 1 d .
C121 C 0.4697(3) 0.60908(19) 0.11908(17) 0.0441(9) Uani 1 1 d .
H12A H 0.4538 0.6639 0.1028 0.053 Uiso 1 1 calc R
C122 C 0.4879(3) 0.5573(3) 0.06363(19) 0.0808(14) Uani 1 1 d .
H12B H 0.4178 0.5623 0.0281 0.121 Uiso 1 1 calc R
H12C H 0.4968 0.5024 0.0775 0.121 Uiso 1 1 calc R
H12D H 0.5608 0.5741 0.0499 0.121 Uiso 1 1 calc R
C123 C 0.5855(3) 0.6097(2) 0.17037(19) 0.0719(14) Uani 1 1 d .
H12E H 0.5733 0.6409 0.2067 0.108 Uiso 1 1 calc R
H12F H 0.6508 0.6328 0.1533 0.108 Uiso 1 1 calc R
H12G H 0.6069 0.5558 0.1843 0.108 Uiso 1 1 calc R
C161 C 0.0194(2) 0.62239(18) 0.12180(14) 0.0312(8) Uani 1 1 d .
H16A H 0.0246 0.6701 0.0955 0.037 Uiso 1 1 calc R
C162 C -0.0647(3) 0.56331(19) 0.08038(16) 0.0497(10) Uani 1 1 d .
H16B H -0.0318 0.5493 0.0435 0.075 Uiso 1 1 calc R
H16C H -0.1449 0.5869 0.0659 0.075 Uiso 1 1 calc R
H16D H -0.0714 0.5160 0.1053 0.075 Uiso 1 1 calc R
C163 C -0.0369(3) 0.6463(2) 0.17657(16) 0.0466(9) Uani 1 1 d .
H16E H 0.0153 0.6847 0.2033 0.070 Uiso 1 1 calc R
H16F H -0.0459 0.5999 0.2020 0.070 Uiso 1 1 calc R
H16G H -0.1164 0.6697 0.1598 0.070 Uiso 1 1 calc R
C221 C 0.5623(2) 0.85393(18) 0.09067(14) 0.0323(8) Uani 1 1 d .
H22A H 0.5102 0.8066 0.0909 0.039 Uiso 1 1 calc R
C222 C 0.5812(3) 0.8632(2) 0.02367(16) 0.0676(12) Uani 1 1 d .
H22B H 0.5026 0.8666 -0.0062 0.101 Uiso 1 1 calc R
H22C H 0.6258 0.8178 0.0128 0.101 Uiso 1 1 calc R
H22D H 0.6275 0.9112 0.0210 0.101 Uiso 1 1 calc R
C223 C 0.6822(3) 0.8377(2) 0.13626(16) 0.0577(11) Uani 1 1 d .
H22E H 0.6694 0.8329 0.1796 0.087 Uiso 1 1 calc R
H22F H 0.7382 0.8810 0.1345 0.087 Uiso 1 1 calc R
H22G H 0.7164 0.7886 0.1241 0.087 Uiso 1 1 calc R
C261 C 0.1694(2) 1.00191(17) 0.09094(14) 0.0286(7) Uani 1 1 d .
H26A H 0.1349 0.9504 0.0734 0.034 Uiso 1 1 calc R
C262 C 0.1149(3) 1.0222(2) 0.14794(16) 0.0471(9) Uani 1 1 d .
H26B H 0.0267 1.0241 0.1343 0.071 Uiso 1 1 calc R
H26C H 0.1453 1.0734 0.1651 0.071 Uiso 1 1 calc R
H26D H 0.1380 0.9819 0.1809 0.071 Uiso 1 1 calc R
C263 C 0.1305(3) 1.06441(18) 0.03922(15) 0.0415(9) Uani 1 1 d .
H26E H 0.1588 1.0494 0.0011 0.062 Uiso 1 1 calc R
H26F H 0.1657 1.1152 0.0548 0.062 Uiso 1 1 calc R
H26G H 0.0422 1.0686 0.0288 0.062 Uiso 1 1 calc R

loop_
_atom_site_aniso_label
_atom_site_aniso_U_11
_atom_site_aniso_U_22
_atom_site_aniso_U_33
_atom_site_aniso_U_23
_atom_site_aniso_U_13
_atom_site_aniso_U_12
Ag1 0.02323(12) 0.03250(15) 0.02493(13) 0.00182(12) -0.00180(9) -0.00132(12)
Ge1 0.01772(14) 0.01650(16) 0.01639(16) 0.00008(15) 0.00371(12) -0.00170(14)
Si1 0.0323(4) 0.0250(5) 0.0242(5) -0.0016(4) 0.0110(4) 0.0030(4)
N1 0.0220(12) 0.0157(13) 0.0196(13) 0.0002(10) 0.0055(10) -0.0021(10)
N2 0.0176(11) 0.0168(13) 0.0175(13) -0.0001(10) 0.0040(10) -0.0033(10)
N3 0.0260(14) 0.0256(15) 0.0288(15) 0.0024(12) 0.0138(12) 0.0005(12)
N4 0.0262(14) 0.054(2) 0.0413(18) 0.0094(15) 0.0032(13) 0.0018(14)
F1 0.0512(12) 0.0935(18) 0.0516(14) -0.0194(13) -0.0016(10) 0.0213(12)
F2 0.0872(16) 0.109(2) 0.0449(14) -0.0311(14) -0.0103(12) 0.0244(15)
F3 0.0631(13) 0.0871(18) 0.0499(13) -0.0069(13) -0.0320(11) 0.0039(13)
F4 0.0292(10) 0.0666(15) 0.0575(13) 0.0151(12) -0.0075(9) -0.0019(10)
F5 0.0349(10) 0.0714(14) 0.0388(11) 0.0048(12) 0.0033(8) -0.0033(10)
C1 0.065(2) 0.035(2) 0.0267(19) -0.0089(16) 0.0087(17) -0.0179(18)
C2 0.0274(16) 0.0259(19) 0.0226(17) -0.0064(14) 0.0066(13) -0.0067(13)
C3 0.0384(17) 0.031(2) 0.0153(15) -0.0010(15) -0.0007(13) -0.0119(16)
C4 0.0228(15) 0.0286(18) 0.0190(16) 0.0024(14) 0.0061(13) -0.0027(14)
C5 0.0475(19) 0.037(2) 0.0171(16) 0.0041(15) 0.0068(15) -0.0074(16)
C6 0.0200(15) 0.0163(15) 0.0205(15) 0.0018(13) 0.0005(13) -0.0018(12)
C7 0.056(2) 0.035(2) 0.035(2) -0.0100(17) 0.0015(17) 0.0009(18)
C8 0.0461(19) 0.038(2) 0.042(2) -0.0022(17) 0.0236(17) 0.0063(16)
C9 0.0472(19) 0.044(2) 0.0314(18) 0.0081(17) 0.0143(15) 0.0054(17)
C11 0.0325(16) 0.0162(16) 0.0188(16) -0.0026(13) 0.0010(13) -0.0020(14)
C12 0.0356(18) 0.0205(18) 0.041(2) -0.0050(16) 0.0087(15) 0.0008(15)
C13 0.044(2) 0.029(2) 0.056(3) 0.0068(18) 0.0004(19) 0.0108(17)
C14 0.066(2) 0.026(2) 0.054(2) 0.0172(18) 0.011(2) 0.0009(19)
C15 0.050(2) 0.0258(19) 0.046(2) 0.0067(17) 0.0163(18) -0.0076(17)
C16 0.0344(17) 0.0170(17) 0.0252(17) -0.0014(14) 0.0075(14) -0.0073(14)
C21 0.0257(15) 0.0185(16) 0.0145(15) 0.0024(13) 0.0036(12) -0.0038(13)
C22 0.0254(16) 0.0244(18) 0.0227(17) 0.0054(14) 0.0046(13) -0.0024(14)
C23 0.0287(17) 0.036(2) 0.037(2) 0.0059(17) -0.0022(15) -0.0094(16)
C24 0.046(2) 0.029(2) 0.044(2) -0.0050(17) -0.0062(17) -0.0171(17)
C25 0.048(2) 0.0204(18) 0.039(2) -0.0015(16) 0.0081(17) 0.0013(16)
C26 0.0296(16) 0.0217(18) 0.0211(17) 0.0034(14) 0.0034(13) -0.0013(14)
C30 0.0349(17) 0.0292(18) 0.036(2) 0.0039(18) -0.0055(15) -0.0078(17)
C31 0.036(2) 0.037(2) 0.049(2) -0.0051(18) -0.0047(18) 0.0055(16)
C32 0.061(2) 0.051(3) 0.034(2) -0.0128(19) -0.006(2) 0.000(2)
C33 0.044(2) 0.044(2) 0.038(2) 0.000(2) -0.0178(18) -0.006(2)
C34 0.0269(18) 0.034(2) 0.048(2) 0.0108(17) -0.0038(17) -0.0029(15)
C35 0.0282(17) 0.030(2) 0.036(2) 0.0047(15) -0.0065(15) -0.0072(14)
C121 0.0312(18) 0.028(2) 0.076(3) 0.0006(19) 0.0179(19) 0.0014(16)
C122 0.065(3) 0.099(4) 0.092(4) -0.024(3) 0.047(3) -0.018(3)
C123 0.035(2) 0.049(3) 0.127(4) -0.018(3) 0.008(2) 0.0050(19)
C161 0.0305(17) 0.0254(19) 0.038(2) 0.0000(16) 0.0075(15) -0.0092(15)
C162 0.045(2) 0.043(2) 0.057(2) -0.008(2) 0.0041(18) -0.0206(18)
C163 0.0409(19) 0.039(2) 0.067(3) -0.0102(19) 0.0271(18) -0.0114(17)
C221 0.0262(16) 0.031(2) 0.042(2) 0.0039(16) 0.0120(15) -0.0037(14)
C222 0.074(3) 0.082(3) 0.055(3) 0.003(2) 0.031(2) 0.024(2)
C223 0.039(2) 0.069(3) 0.067(3) 0.011(2) 0.0156(19) 0.021(2)
C261 0.0298(17) 0.0209(18) 0.0355(19) 0.0018(15) 0.0083(15) -0.0003(14)
C262 0.057(2) 0.034(2) 0.056(2) 0.0119(18) 0.0244(19) 0.0118(18)
C263 0.0384(19) 0.032(2) 0.052(2) 0.0145(18) 0.0061(17) 0.0078(16)

loop_
_atom_type_symbol
_atom_type_description
_atom_type_scat_dispersion_real
_atom_type_scat_dispersion_imag
_atom_type_scat_source
C C 0.0033 0.0016 'International Tables Vol C Tables 4.2.6.8 and 6.1.1.4'
H H 0.0000 0.0000 'International Tables Vol C Tables 4.2.6.8 and 6.1.1.4'
N N 0.0061 0.0033 'International Tables Vol C Tables 4.2.6.8 and 6.1.1.4'
F F 0.0171 0.0103 'International Tables Vol C Tables 4.2.6.8 and 6.1.1.4'
Ge Ge 0.1547 1.8001 'International Tables Vol C Tables 4.2.6.8 and 6.1.1.4'
Ag Ag -0.8971 1.1015 'International Tables Vol C Tables 4.2.6.8 and 6.1.1.4'
Si Si 0.0817 0.0704 'International Tables Vol C Tables 4.2.6.8 and 6.1.1.4'

loop_
_geom_angle_atom_site_label_1
_geom_angle_atom_site_label_2
_geom_angle_atom_site_label_3
_geom_angle
C30 Ag1 Ge1 173.16(10)
N1 Ge1 N2 94.19(9)
N1 Ge1 C6 102.80(10)
N2 Ge1 C6 103.81(10)
N1 Ge1 Ag1 122.62(6)
N2 Ge1 Ag1 118.99(6)
C6 Ge1 Ag1 111.46(8)
C6 Si1 C8 106.86(13)
C6 Si1 C7 110.54(13)
C8 Si1 C7 109.56(14)
C6 Si1 C9 109.28(13)
C8 Si1 C9 112.53(14)
C7 Si1 C9 108.08(14)
C2 N1 C11 121.6(2)
C2 N1 Ge1 124.64(18)
C11 N1 Ge1 113.74(16)
C4 N2 C21 122.4(2)
C4 N2 Ge1 124.78(18)
C21 N2 Ge1 112.80(16)
N4 N3 C6 179.1(3)
C2 C1 H1A 109.5
C2 C1 H1B 109.5
H1A C1 H1B 109.5
C2 C1 H1C 109.5
H1A C1 H1C 109.5
H1B C1 H1C 109.5
N1 C2 C3 123.5(3)
N1 C2 C1 119.4(3)
C3 C2 C1 117.1(3)
C2 C3 C4 128.5(3)
C2 C3 H3A 115.7
C4 C3 H3A 115.7
N2 C4 C3 122.9(3)
N2 C4 C5 119.4(2)
C3 C4 C5 117.7(2)
C4 C5 H5A 109.5
C4 C5 H5B 109.5
H5A C5 H5B 109.5
C4 C5 H5C 109.5
H5A C5 H5C 109.5
H5B C5 H5C 109.5
N3 C6 Si1 118.49(19)
N3 C6 Ge1 118.5(2)
Si1 C6 Ge1 123.02(13)
Si1 C7 H7A 109.5
Si1 C7 H7B 109.5
H7A C7 H7B 109.5
Si1 C7 H7C 109.5
H7A C7 H7C 109.5
H7B C7 H7C 109.5
Si1 C8 H8A 109.5
Si1 C8 H8B 109.5
H8A C8 H8B 109.5
Si1 C8 H8C 109.5
H8A C8 H8C 109.5
H8B C8 H8C 109.5
Si1 C9 H9A 109.5
Si1 C9 H9B 109.5
H9A C9 H9B 109.5
Si1 C9 H9C 109.5
H9A C9 H9C 109.5
H9B C9 H9C 109.5
C16 C11 C12 122.0(3)
C16 C11 N1 120.4(2)
C12 C11 N1 117.6(2)
C13 C12 C11 117.4(3)
C13 C12 C121 119.6(3)
C11 C12 C121 122.8(3)
C14 C13 C12 121.8(3)
C14 C13 H13A 119.1
C12 C13 H13A 119.1
C15 C14 C13 119.3(3)
C15 C14 H14A 120.3
C13 C14 H14A 120.3
C14 C15 C16 122.3(3)
C14 C15 H15A 118.9
C16 C15 H15A 118.9
C15 C16 C11 117.2(3)
C15 C16 C161 118.2(3)
C11 C16 C161 124.5(3)
C26 C21 C22 121.5(3)
C26 C21 N2 121.0(2)
C22 C21 N2 117.5(2)
C23 C22 C21 117.9(3)
C23 C22 C221 119.8(3)
C21 C22 C221 122.2(2)
C24 C23 C22 120.8(3)
C24 C23 H23A 119.6
C22 C23 H23A 119.6
C25 C24 C23 120.4(3)
C25 C24 H24A 119.8
C23 C24 H24A 119.8
C24 C25 C26 121.5(3)
C24 C25 H25A 119.2
C26 C25 H25A 119.2
C25 C26 C21 117.8(3)
C25 C26 C261 118.4(3)
C21 C26 C261 123.7(3)
C31 C30 C35 113.3(3)
C31 C30 Ag1 123.0(2)
C35 C30 Ag1 123.7(2)
C30 C31 F1 119.3(3)
C30 C31 C32 125.7(3)
F1 C31 C32 115.0(3)
F2 C32 C33 120.7(3)
F2 C32 C31 121.7(3)
C33 C32 C31 117.6(3)
C34 C33 F3 120.7(3)
C34 C33 C32 120.7(3)
F3 C33 C32 118.5(3)
C33 C34 F4 119.7(3)
C33 C34 C35 118.9(3)
F4 C34 C35 121.4(3)
F5 C35 C34 116.0(3)
F5 C35 C30 120.1(3)
C34 C35 C30 123.8(3)
C12 C121 C123 113.5(3)
C12 C121 C122 110.1(3)
C123 C121 C122 109.1(3)
C12 C121 H12A 108.0
C123 C121 H12A 108.0
C122 C121 H12A 108.0
C121 C122 H12B 109.5
C121 C122 H12C 109.5
H12B C122 H12C 109.5
C121 C122 H12D 109.5
H12B C122 H12D 109.5
H12C C122 H12D 109.5
C121 C123 H12E 109.5
C121 C123 H12F 109.5
H12E C123 H12F 109.5
C121 C123 H12G 109.5
H12E C123 H12G 109.5
H12F C123 H12G 109.5
C16 C161 C163 113.2(3)
C16 C161 C162 111.0(3)
C163 C161 C162 108.3(2)
C16 C161 H16A 108.1
C163 C161 H16A 108.1
C162 C161 H16A 108.1
C161 C162 H16B 109.5
C161 C162 H16C 109.5
H16B C162 H16C 109.5
C161 C162 H16D 109.5
H16B C162 H16D 109.5
H16C C162 H16D 109.5
C161 C163 H16E 109.5
C161 C163 H16F 109.5
H16E C163 H16F 109.5
C161 C163 H16G 109.5
H16E C163 H16G 109.5
H16F C163 H16G 109.5
C222 C221 C22 110.7(3)
C222 C221 C223 110.0(3)
C22 C221 C223 114.1(3)
C222 C221 H22A 107.2
C22 C221 H22A 107.2
C223 C221 H22A 107.2
C221 C222 H22B 109.5
C221 C222 H22C 109.5
H22B C222 H22C 109.5
C221 C222 H22D 109.5
H22B C222 H22D 109.5
H22C C222 H22D 109.5
C221 C223 H22E 109.5
C221 C223 H22F 109.5
H22E C223 H22F 109.5
C221 C223 H22G 109.5
H22E C223 H22G 109.5
H22F C223 H22G 109.5
C26 C261 C262 113.2(2)
C26 C261 C263 110.9(2)
C262 C261 C263 108.9(2)
C26 C261 H26A 107.9
C262 C261 H26A 107.9
C263 C261 H26A 107.9
C261 C262 H26B 109.5
C261 C262 H26C 109.5
H26B C262 H26C 109.5
C261 C262 H26D 109.5
H26B C262 H26D 109.5
H26C C262 H26D 109.5
C261 C263 H26E 109.5
C261 C263 H26F 109.5
H26E C263 H26F 109.5
C261 C263 H26G 109.5
H26E C263 H26G 109.5
H26F C263 H26G 109.5

loop_
_geom_bond_atom_site_label_1
_geom_bond_atom_site_label_2
_geom_bond_distance
Ag1 C30 2.122(3)
Ag1 Ge1 2.4480(3)
Ge1 N1 1.944(2)
Ge1 N2 1.944(2)
Ge1 C6 1.945(3)
Si1 C6 1.859(3)
Si1 C8 1.860(3)
Si1 C7 1.864(3)
Si1 C9 1.867(3)
N1 C2 1.332(3)
N1 C11 1.456(3)
N2 C4 1.338(3)
N2 C21 1.444(3)
N3 N4 1.145(3)
N3 C6 1.306(3)
F1 C31 1.373(3)
F2 C32 1.338(4)
F3 C33 1.353(3)
F4 C34 1.346(3)
F5 C35 1.349(3)
C1 C2 1.510(4)
C1 H1A 0.9800
C1 H1B 0.9800
C1 H1C 0.9800
C2 C3 1.381(4)
C3 C4 1.385(4)
C3 H3A 0.9500
C4 C5 1.504(4)
C5 H5A 0.9800
C5 H5B 0.9800
C5 H5C 0.9800
C7 H7A 0.9800
C7 H7B 0.9800
C7 H7C 0.9800
C8 H8A 0.9800
C8 H8B 0.9800
C8 H8C 0.9800
C9 H9A 0.9800
C9 H9B 0.9800
C9 H9C 0.9800
C11 C16 1.395(4)
C11 C12 1.403(4)
C12 C13 1.386(4)
C12 C121 1.510(4)
C13 C14 1.374(4)
C13 H13A 0.9500
C14 C15 1.368(4)
C14 H14A 0.9500
C15 C16 1.388(4)
C15 H15A 0.9500
C16 C161 1.515(4)
C21 C26 1.395(4)
C21 C22 1.410(3)
C22 C23 1.395(4)
C22 C221 1.517(4)
C23 C24 1.378(4)
C23 H23A 0.9500
C24 C25 1.364(4)
C24 H24A 0.9500
C25 C26 1.393(4)
C25 H25A 0.9500
C26 C261 1.515(4)
C30 C31 1.355(4)
C30 C35 1.387(4)
C31 C32 1.378(4)
C32 C33 1.371(5)
C33 C34 1.341(4)
C34 C35 1.387(4)
C121 C123 1.520(4)
C121 C122 1.535(5)
C121 H12A 1.0000
C122 H12B 0.9800
C122 H12C 0.9800
C122 H12D 0.9800
C123 H12E 0.9800
C123 H12F 0.9800
C123 H12G 0.9800
C161 C163 1.516(4)
C161 C162 1.532(4)
C161 H16A 1.0000
C162 H16B 0.9800
C162 H16C 0.9800
C162 H16D 0.9800
C163 H16E 0.9800
C163 H16F 0.9800
C163 H16G 0.9800
C221 C222 1.513(4)
C221 C223 1.518(4)
C221 H22A 1.0000
C222 H22B 0.9800
C222 H22C 0.9800
C222 H22D 0.9800
C223 H22E 0.9800
C223 H22F 0.9800
C223 H22G 0.9800
C261 C262 1.530(4)
C261 C263 1.534(4)
C261 H26A 1.0000
C262 H26B 0.9800
C262 H26C 0.9800
C262 H26D 0.9800
C263 H26E 0.9800
C263 H26F 0.9800
C263 H26G 0.9800
